data_1567986
loop_
_publ_author_name
'Liu, Hui'
'Ren, Dan-Dan'
'Gao, Peng-Fu'
'Zhang, Kun'
'Wu, Ya-Pan'
'Fu, Hong-Ru'
'Ma, Lu-Fang'

_publ_section_title
;
 Multicolor-tunable room-temperature afterglow and circularly polarized
 luminescence in chirality-induced coordination assemblies
;
_journal_name_full 'Chemical Science'
_journal_paper_doi 10.1039/D2SC05353E
_journal_year 2022
_chemical_absolute_configuration ad
_chemical_formula_moiety 'C8 H9 N5 O2 Zn'
_chemical_formula_sum 'C8 H9 N5 O2 Zn'
_chemical_formula_weight 272.59
_space_group_crystal_system orthorhombic
_space_group_IT_number 19
_space_group_name_Hall 'P 2ac 2ab'
_space_group_name_H-M_alt 'P 21 21 21'
_atom_sites_solution_hydrogens geom
_audit_creation_date 2022-05-12
_audit_creation_method
;
Olex2 1.2
(compiled 2018.05.29 svn.r3508 for OlexSys, GUI svn.r5506)
;
_audit_update_record
;
2022-08-08 deposited with the CCDC.	2022-11-17 downloaded from the CCDC.
;
_cell_angle_alpha 90
_cell_angle_beta 90
_cell_angle_gamma 90
_cell_formula_units_Z 4
_cell_length_a 9.7893(5)
_cell_length_b 10.0252(7)
_cell_length_c 10.2988(6)
_cell_measurement_reflns_used 1644
_cell_measurement_temperature 293(2)
_cell_measurement_theta_max 27.9490
_cell_measurement_theta_min 4.4420
_cell_volume 1010.72(11)
_computing_cell_refinement 'CrysAlisPro 1.171.41.121a (Rigaku OD, 2021)'
_computing_data_collection 'CrysAlisPro 1.171.41.121a (Rigaku OD, 2021)'
_computing_data_reduction 'CrysAlisPro 1.171.41.121a (Rigaku OD, 2021)'
_computing_molecular_graphics 'Olex2 (Dolomanov et al., 2009)'
_computing_publication_material 'Olex2 (Dolomanov et al., 2009)'
_computing_structure_refinement 'ShelXL (Sheldrick, 2015)'
_diffrn_ambient_temperature 293(2)
_diffrn_detector 'CCD plate'
_diffrn_detector_area_resol_mean 8.0584
_diffrn_detector_type EosS2
_diffrn_measured_fraction_theta_full 0.997
_diffrn_measured_fraction_theta_max 0.874
_diffrn_measurement_details
;
List of Runs (angles in degrees, time in seconds):

  # Type    Start    End  Width  t~exp~   \w     \q     \k     \f   Frames
#--------------------------------------------------------------------------
  1  \w    -46.00 -13.00   1.00    2.05    --  -15.84 -38.00-150.00   33
  2  \w      0.00  69.00   1.00    2.05    --   17.09  57.00-180.00   69
  3  \w     -9.00  33.00   1.00    2.05    --   17.09  77.00 -30.00   42
;
_diffrn_measurement_device 'four-circle diffractometer'
_diffrn_measurement_device_type 'SuperNova, Single source at offset/far, EosS2'
_diffrn_measurement_method '\w scans'
_diffrn_orient_matrix_type 'CrysAlisPro convention (1999,Acta A55,543-557)'
_diffrn_orient_matrix_UB_11 0.0150176000
_diffrn_orient_matrix_UB_12 0.0682924000
_diffrn_orient_matrix_UB_13 0.0110085000
_diffrn_orient_matrix_UB_21 0.0029826000
_diffrn_orient_matrix_UB_22 -0.0122471000
_diffrn_orient_matrix_UB_23 0.0677869000
_diffrn_orient_matrix_UB_31 0.0707945000
_diffrn_orient_matrix_UB_32 -0.0139782000
_diffrn_orient_matrix_UB_33 -0.0052247000
_diffrn_radiation_monochromator mirror
_diffrn_radiation_probe x-ray
_diffrn_radiation_type MoK\a
_diffrn_radiation_wavelength 0.71073
_diffrn_reflns_av_R_equivalents 0.0218
_diffrn_reflns_av_unetI/netI 0.0488
_diffrn_reflns_Laue_measured_fraction_full 0.997
_diffrn_reflns_Laue_measured_fraction_max 0.874
_diffrn_reflns_limit_h_max 6
_diffrn_reflns_limit_h_min -13
_diffrn_reflns_limit_k_max 12
_diffrn_reflns_limit_k_min -7
_diffrn_reflns_limit_l_max 13
_diffrn_reflns_limit_l_min -12
_diffrn_reflns_number 3248
_diffrn_reflns_point_group_measured_fraction_full 0.946
_diffrn_reflns_point_group_measured_fraction_max 0.784
_diffrn_reflns_theta_full 25.242
_diffrn_reflns_theta_max 29.126
_diffrn_reflns_theta_min 3.518
_diffrn_source 'micro-focus sealed X-ray tube'
_diffrn_source_type 'SuperNova (Mo) X-ray Source'
_exptl_absorpt_coefficient_mu 2.422
_exptl_absorpt_correction_T_max 0.785
_exptl_absorpt_correction_T_min 0.774
_exptl_absorpt_correction_type multi-scan
_exptl_absorpt_process_details
;
CrysAlisPro 1.171.41.121a (Rigaku Oxford Diffraction, 2021)
Empirical absorption correction using spherical harmonics,
implemented in SCALE3 ABSPACK scaling algorithm.
;
_exptl_crystal_colour 'clear orangish orange'
_exptl_crystal_colour_lustre clear
_exptl_crystal_colour_modifier orangish
_exptl_crystal_colour_primary orange
_exptl_crystal_density_diffrn 1.791
_exptl_crystal_description block
_exptl_crystal_F_000 552
_exptl_crystal_size_max 0.11
_exptl_crystal_size_mid 0.11
_exptl_crystal_size_min 0.1
_refine_diff_density_max 0.418
_refine_diff_density_min -0.358
_refine_diff_density_rms 0.075
_refine_ls_abs_structure_details
;
 Flack x determined using 669 quotients [(I+)-(I-)]/[(I+)+(I-)]
 (Parsons, Flack and Wagner, Acta Cryst. B69 (2013) 249-259).
;
_refine_ls_abs_structure_Flack 0.023(13)
_refine_ls_extinction_method none
_refine_ls_goodness_of_fit_ref 1.061
_refine_ls_hydrogen_treatment constr
_refine_ls_matrix_type full
_refine_ls_number_parameters 146
_refine_ls_number_reflns 2136
_refine_ls_number_restraints 0
_refine_ls_restrained_S_all 1.061
_refine_ls_R_factor_all 0.0370
_refine_ls_R_factor_gt 0.0332
_refine_ls_shift/su_max 0.001
_refine_ls_shift/su_mean 0.000
_refine_ls_structure_factor_coef Fsqd
_refine_ls_weighting_details 'w=1/[\s^2^(Fo^2^)+(0.0217P)^2^] where P=(Fo^2^+2Fc^2^)/3'
_refine_ls_weighting_scheme calc
_refine_ls_wR_factor_gt 0.0605
_refine_ls_wR_factor_ref 0.0631
_reflns_Friedel_coverage 0.552
_reflns_Friedel_fraction_full 0.874
_reflns_Friedel_fraction_max 0.662
_reflns_number_gt 1993
_reflns_number_total 2136
_reflns_threshold_expression 'I > 2\s(I)'
_cod_data_source_file d2sc05353e2.cif
_cod_data_source_block DCF-10
_cod_database_code 1567986
_shelx_shelxl_version_number 2014/7
_shelx_space_group_comment
;
The symmetry employed for this shelxl refinement is uniquely defined
by the following loop, which should always be used as a source of
symmetry information in preference to the above space-group names.
They are only intended as comments.
;
_shelx_estimated_absorpt_t_max 0.794
_shelx_estimated_absorpt_t_min 0.777
_reflns_odcompleteness_completeness 99.51
_reflns_odcompleteness_iscentric 1
_reflns_odcompleteness_theta 26.32
_olex2_refinement_description
;
1. Fixed Uiso
 At 1.2 times of:
  All C(H) groups, All N(H,H) groups
 At 1.5 times of:
  All C(H,H,H) groups
2.a Ternary CH refined with riding coordinates:
 C6(H6)
2.b Secondary CH2 refined with riding coordinates:
 N4(H4A,H4B)
2.c Aromatic/amide H refined with riding coordinates:
 C1AA(H1AA), C3(H3), C4(H4)
2.d Idealised Me refined as rotating group:
 C7(H7A,H7B,H7C)
;
_olex2_submission_special_instructions 'No special instructions were received'
_oxdiff_exptl_absorpt_empirical_details
;
Empirical correction (ABSPACK) includes:
- Absorption correction using spherical harmonics
- Frame scaling
;
_oxdiff_exptl_absorpt_empirical_full_max 1.080
_oxdiff_exptl_absorpt_empirical_full_min 0.857

loop_
_space_group_symop_operation_xyz
'x, y, z'
'-x+1/2, -y, z+1/2'
'-x, y+1/2, -z+1/2'
'x+1/2, -y+1/2, -z'

loop_
_atom_site_label
_atom_site_type_symbol
_atom_site_fract_x
_atom_site_fract_y
_atom_site_fract_z
_atom_site_U_iso_or_equiv
_atom_site_adp_type
_atom_site_occupancy
_atom_site_site_symmetry_order
_atom_site_calc_flag
_atom_site_refinement_flags_posn
_atom_site_refinement_flags_adp
_atom_site_refinement_flags_occupancy
_atom_site_disorder_assembly
_atom_site_disorder_group
Zn1 Zn 0.43679(4) 0.21302(5) 0.34701(4) 0.02233(14) Uani 1 1 d . . . . .
O1 O 0.5183(3) 0.4064(3) 0.2954(3) 0.0278(7) Uani 1 1 d . . . . .
O2 O 0.6253(3) 0.5118(3) 0.1336(3) 0.0310(8) Uani 1 1 d . . . . .
N1 N 0.2504(3) 0.2855(5) 0.3880(3) 0.0237(8) Uani 1 1 d . . . . .
N3 N 0.0623(4) 0.3089(4) 0.4989(3) 0.0253(8) Uani 1 1 d . . . . .
N0AA N 0.1868(4) 0.2556(4) 0.4995(4) 0.0259(8) Uani 1 1 d . . . . .
N2 N 0.1904(4) 0.4078(4) 0.1942(3) 0.0322(10) Uani 1 1 d . . . . .
N4 N 0.4740(4) 0.1913(4) 0.1531(4) 0.0360(9) Uani 1 1 d . . . . .
H4A H 0.4969 0.1071 0.1367 0.043 Uiso 1 1 calc R . . . .
H4B H 0.3983 0.2097 0.1087 0.043 Uiso 1 1 calc R . . . .
C5 C 0.5745(4) 0.4108(4) 0.1859(4) 0.0242(9) Uani 1 1 d . . . . .
C1AA C -0.0628(5) 0.4488(4) 0.3312(4) 0.0331(11) Uani 1 1 d . . . . .
H1AA H -0.1452 0.4611 0.3745 0.040 Uiso 1 1 calc R . . . .
C1 C 0.1646(4) 0.3608(4) 0.3141(4) 0.0230(10) Uani 1 1 d . . . . .
C6 C 0.5851(5) 0.2805(5) 0.1094(4) 0.0302(10) Uani 1 1 d . . . . .
H6 H 0.5752 0.2987 0.0164 0.036 Uiso 1 1 calc R . . . .
C0AA C 0.0444(4) 0.3759(4) 0.3839(4) 0.0244(10) Uani 1 1 d . . . . .
C7 C 0.7216(5) 0.2167(6) 0.1349(5) 0.0459(13) Uani 1 1 d . . . . .
H7A H 0.7319 0.2012 0.2264 0.069 Uiso 1 1 calc GR . . . .
H7B H 0.7930 0.2749 0.1054 0.069 Uiso 1 1 calc GR . . . .
H7C H 0.7270 0.1334 0.0894 0.069 Uiso 1 1 calc GR . . . .
C3 C 0.0867(5) 0.4793(5) 0.1473(5) 0.0369(12) Uani 1 1 d . . . . .
H3 H 0.0979 0.5178 0.0658 0.044 Uiso 1 1 calc R . . . .
C4 C -0.0380(5) 0.5010(5) 0.2111(4) 0.0386(12) Uani 1 1 d . . . . .
H4 H -0.1051 0.5519 0.1707 0.046 Uiso 1 1 calc R . . . .

loop_
_atom_site_aniso_label
_atom_site_aniso_U_11
_atom_site_aniso_U_22
_atom_site_aniso_U_33
_atom_site_aniso_U_23
_atom_site_aniso_U_13
_atom_site_aniso_U_12
Zn1 0.0190(2) 0.0221(3) 0.0259(2) -0.0011(2) 0.0008(2) 0.0005(2)
O1 0.0357(17) 0.0170(16) 0.0308(15) 0.0000(14) 0.0078(14) -0.0027(14)
O2 0.0339(15) 0.0182(17) 0.0407(19) 0.0045(16) 0.0090(15) -0.0025(14)
N1 0.0210(16) 0.021(2) 0.0286(17) 0.0008(18) 0.0015(14) 0.0017(18)
N3 0.0193(15) 0.027(2) 0.0300(17) 0.0032(16) 0.0031(16) 0.0015(19)
N0AA 0.0221(16) 0.026(2) 0.0297(17) 0.0004(15) 0.0003(14) 0.0044(15)
N2 0.035(2) 0.032(3) 0.030(2) 0.0037(19) 0.0023(17) 0.000(2)
N4 0.050(2) 0.024(2) 0.0333(19) -0.002(2) 0.002(2) -0.0066(19)
C5 0.0196(19) 0.022(2) 0.031(2) 0.0015(19) -0.003(2) 0.005(2)
C1AA 0.025(2) 0.034(3) 0.040(3) 0.001(2) 0.001(3) 0.007(2)
C1 0.024(2) 0.020(2) 0.026(2) -0.0036(19) -0.0033(18) 0.0021(19)
C6 0.043(3) 0.023(2) 0.025(2) 0.000(2) 0.0047(19) -0.001(3)
C0AA 0.024(2) 0.022(2) 0.028(2) 0.0006(18) -0.0016(18) 0.000(2)
C7 0.050(3) 0.038(3) 0.049(3) -0.012(3) 0.000(2) 0.016(3)
C3 0.045(3) 0.036(3) 0.029(2) 0.007(2) -0.001(3) -0.001(2)
C4 0.036(3) 0.040(3) 0.040(3) 0.007(2) -0.011(2) 0.008(3)

loop_
_atom_type_symbol
_atom_type_description
_atom_type_scat_dispersion_real
_atom_type_scat_dispersion_imag
_atom_type_scat_source
C C 0.0033 0.0016 'International Tables Vol C Tables 4.2.6.8 and 6.1.1.4'
N N 0.0061 0.0033 'International Tables Vol C Tables 4.2.6.8 and 6.1.1.4'
O O 0.0106 0.0060 'International Tables Vol C Tables 4.2.6.8 and 6.1.1.4'
Zn Zn 0.2839 1.4301 'International Tables Vol C Tables 4.2.6.8 and 6.1.1.4'
H H 0.0000 0.0000 'International Tables Vol C Tables 4.2.6.8 and 6.1.1.4'

loop_
_geom_angle_atom_site_label_1
_geom_angle_atom_site_label_2
_geom_angle_atom_site_label_3
_geom_angle
_geom_angle_site_symmetry_1
_geom_angle_site_symmetry_3
_geom_angle_publ_flag
O2 Zn1 O1 169.64(11) 3_645 . ?
N1 Zn1 O1 93.57(15) . . ?
N1 Zn1 O2 93.66(15) . 3_645 ?
N1 Zn1 N3 115.27(13) . 4_556 ?
N1 Zn1 N4 113.97(15) . . ?
N3 Zn1 O1 93.80(13) 4_556 . ?
N3 Zn1 O2 89.80(13) 4_556 3_645 ?
N3 Zn1 N4 130.44(16) 4_556 . ?
N4 Zn1 O1 77.85(12) . . ?
N4 Zn1 O2 92.42(13) . 3_645 ?
C5 O1 Zn1 114.4(3) . . ?
C5 O2 Zn1 128.1(3) . 3_655 ?
N0AA N1 Zn1 121.4(3) . . ?
N0AA N1 C1 108.4(3) . . ?
C1 N1 Zn1 130.1(3) . . ?
N0AA N3 Zn1 120.7(3) . 4_456 ?
N0AA N3 C0AA 108.5(3) . . ?
C0AA N3 Zn1 130.9(3) . 4_456 ?
N3 N0AA N1 109.4(3) . . ?
C3 N2 C1 112.2(4) . . ?
C6 N4 Zn1 111.4(3) . . ?
O1 C5 C6 117.5(4) . . ?
O2 C5 O1 126.2(4) . . ?
O2 C5 C6 116.3(4) . . ?
C4 C1AA C0AA 114.9(4) . . ?
N1 C1 C0AA 107.1(3) . . ?
N2 C1 N1 126.2(4) . . ?
N2 C1 C0AA 126.6(4) . . ?
N4 C6 C5 108.1(3) . . ?
N4 C6 C7 110.1(4) . . ?
C7 C6 C5 109.4(4) . . ?
N3 C0AA C1AA 133.7(4) . . ?
N3 C0AA C1 106.6(4) . . ?
C1 C0AA C1AA 119.7(4) . . ?
N2 C3 C4 125.1(5) . . ?
C1AA C4 C3 121.3(5) . . ?

loop_
_geom_bond_atom_site_label_1
_geom_bond_atom_site_label_2
_geom_bond_distance
_geom_bond_site_symmetry_2
_geom_bond_publ_flag
Zn1 O1 2.163(3) . ?
Zn1 O2 2.116(3) 3_645 ?
Zn1 N1 2.008(3) . ?
Zn1 N3 2.019(3) 4_556 ?
Zn1 N4 2.042(4) . ?
O1 C5 1.256(5) . ?
O2 Zn1 2.116(3) 3_655 ?
O2 C5 1.250(5) . ?
N1 N0AA 1.340(5) . ?
N1 C1 1.362(5) . ?
N3 Zn1 2.019(3) 4_456 ?
N3 N0AA 1.331(5) . ?
N3 C0AA 1.373(5) . ?
N2 C1 1.345(5) . ?
N2 C3 1.334(6) . ?
N4 C6 1.478(5) . ?
C5 C6 1.529(6) . ?
C1AA C0AA 1.389(6) . ?
C1AA C4 1.365(6) . ?
C1 C0AA 1.387(6) . ?
C6 C7 1.504(6) . ?
C3 C4 1.403(6) . ?

loop_
_geom_torsion_atom_site_label_1
_geom_torsion_atom_site_label_2
_geom_torsion_atom_site_label_3
_geom_torsion_atom_site_label_4
_geom_torsion
_geom_torsion_site_symmetry_1
_geom_torsion_site_symmetry_2
_geom_torsion_site_symmetry_3
_geom_torsion_site_symmetry_4
_geom_torsion_publ_flag
Zn1 O1 C5 O2 177.8(3) . . . . ?
Zn1 O1 C5 C6 -3.5(5) . . . . ?
Zn1 O2 C5 O1 -31.5(6) 3_655 . . . ?
Zn1 O2 C5 C6 149.7(3) 3_655 . . . ?
Zn1 N1 N0AA N3 -176.1(3) . . . . ?
Zn1 N1 C1 N2 -2.4(7) . . . . ?
Zn1 N1 C1 C0AA 175.7(3) . . . . ?
Zn1 N3 N0AA N1 -179.1(3) 4_456 . . . ?
Zn1 N3 C0AA C1AA -1.3(8) 4_456 . . . ?
Zn1 N3 C0AA C1 178.7(3) 4_456 . . . ?
Zn1 N4 C6 C5 -35.6(4) . . . . ?
Zn1 N4 C6 C7 83.9(4) . . . . ?
O1 C5 C6 N4 25.5(5) . . . . ?
O1 C5 C6 C7 -94.4(5) . . . . ?
O2 C5 C6 N4 -155.6(4) . . . . ?
O2 C5 C6 C7 84.5(5) . . . . ?
N1 C1 C0AA N3 0.2(5) . . . . ?
N1 C1 C0AA C1AA -179.8(4) . . . . ?
N0AA N1 C1 N2 -178.4(4) . . . . ?
N0AA N1 C1 C0AA -0.3(5) . . . . ?
N0AA N3 C0AA C1AA 179.9(5) . . . . ?
N0AA N3 C0AA C1 0.0(5) . . . . ?
N2 C1 C0AA N3 178.3(4) . . . . ?
N2 C1 C0AA C1AA -1.7(7) . . . . ?
N2 C3 C4 C1AA 0.4(8) . . . . ?
C1 N1 N0AA N3 0.3(5) . . . . ?
C1 N2 C3 C4 -2.1(7) . . . . ?
C0AA N3 N0AA N1 -0.2(5) . . . . ?
C0AA C1AA C4 C3 0.9(7) . . . . ?
C3 N2 C1 N1 -179.5(4) . . . . ?
C3 N2 C1 C0AA 2.8(7) . . . . ?
C4 C1AA C0AA N3 179.8(5) . . . . ?
C4 C1AA C0AA C1 -0.3(7) . . . . ?
